data_7158021
loop_
_publ_author_name
'Devarahosahalli Veeranna, Kirana'
'Kanti Das, Kanak'
'Baskaran, Sundarababu'

_publ_section_title
;
 Reversal of polarity by catalytic SET oxidation: synthesis of
 azabicyclo[<i>m</i>.<i>n</i>.0]alkanes <i>via</i> chemoselective
 reduction of amidines.
;
_journal_issue 18
_journal_name_full 'Organic &amp; biomolecular chemistry'
_journal_page_first 4054
_journal_page_last 4059
_journal_paper_doi 10.1039/d1ob00416f
_journal_volume 19
_journal_year 2021
_chemical_formula_sum 'C28 H28 N2 O4 S'
_chemical_formula_weight 488.58
_space_group_crystal_system monoclinic
_space_group_IT_number 14
_space_group_name_Hall '-P 2yn'
_space_group_name_H-M_alt 'P 1 21/n 1'
_atom_sites_solution_hydrogens geom
_audit_creation_method SHELXL-2014/7
_audit_update_record
;
2020-01-10 deposited with the CCDC.	2021-04-09 downloaded from the CCDC.
;
_cell_angle_alpha 90
_cell_angle_beta 108.176(4)
_cell_angle_gamma 90
_cell_formula_units_Z 4
_cell_length_a 10.9256(6)
_cell_length_b 19.2120(12)
_cell_length_c 12.4670(8)
_cell_measurement_reflns_used 4005
_cell_measurement_temperature 296(2)
_cell_measurement_theta_max 20.29
_cell_measurement_theta_min 2.41
_cell_volume 2486.3(3)
_computing_cell_refinement 'Bruker SAINT'
_computing_data_collection 'Bruker APEX2'
_computing_data_reduction 'Bruker SAINT'
_computing_molecular_graphics 'Bruker SHELXTL'
_computing_publication_material 'Bruker SHELXTL'
_computing_structure_refinement 'SHELXL-2014/7 (Sheldrick, 2014)'
_computing_structure_solution 'SHELXS-97 (Sheldrick 2008)'
_diffrn_ambient_temperature 296(2)
_diffrn_measured_fraction_theta_full 0.989
_diffrn_measured_fraction_theta_max 0.989
_diffrn_measurement_device_type 'Bruker APEX-II CCD'
_diffrn_measurement_method '\f and \w scans'
_diffrn_radiation_type MoK\a
_diffrn_radiation_wavelength 0.71073
_diffrn_reflns_av_R_equivalents 0.0581
_diffrn_reflns_av_unetI/netI 0.0499
_diffrn_reflns_Laue_measured_fraction_full 0.989
_diffrn_reflns_Laue_measured_fraction_max 0.989
_diffrn_reflns_limit_h_max 12
_diffrn_reflns_limit_h_min -12
_diffrn_reflns_limit_k_max 21
_diffrn_reflns_limit_k_min -21
_diffrn_reflns_limit_l_max 14
_diffrn_reflns_limit_l_min -14
_diffrn_reflns_number 27394
_diffrn_reflns_point_group_measured_fraction_full 0.989
_diffrn_reflns_point_group_measured_fraction_max 0.989
_diffrn_reflns_theta_full 23.996
_diffrn_reflns_theta_max 23.996
_diffrn_reflns_theta_min 2.020
_exptl_absorpt_coefficient_mu 0.167
_exptl_absorpt_correction_T_max 0.983
_exptl_absorpt_correction_T_min 0.970
_exptl_absorpt_correction_type multi-scan
_exptl_absorpt_process_details 'SADABS V2014/5(Bruker AXS.Inc)'
_exptl_crystal_colour colourless
_exptl_crystal_density_diffrn 1.305
_exptl_crystal_description Rectangular
_exptl_crystal_F_000 1032
_exptl_crystal_size_max 0.180
_exptl_crystal_size_mid 0.120
_exptl_crystal_size_min 0.100
_refine_diff_density_max 0.174
_refine_diff_density_min -0.282
_refine_diff_density_rms 0.043
_refine_ls_extinction_coef 0.0051(7)
_refine_ls_extinction_expression Fc^*^=kFc[1+0.001xFc^2^\l^3^/sin(2\q)]^-1/4^
_refine_ls_extinction_method 'SHELXL-2014/7 (Sheldrick 2014'
_refine_ls_goodness_of_fit_ref 1.026
_refine_ls_hydrogen_treatment constr
_refine_ls_matrix_type full
_refine_ls_number_parameters 320
_refine_ls_number_reflns 3861
_refine_ls_number_restraints 0
_refine_ls_restrained_S_all 1.026
_refine_ls_R_factor_all 0.0842
_refine_ls_R_factor_gt 0.0439
_refine_ls_shift/su_max 0.001
_refine_ls_shift/su_mean 0.000
_refine_ls_structure_factor_coef Fsqd
_refine_ls_weighting_details 'w=1/[\s^2^(Fo^2^)+(0.0509P)^2^+0.4537P] where P=(Fo^2^+2Fc^2^)/3'
_refine_ls_weighting_scheme calc
_refine_ls_wR_factor_gt 0.0961
_refine_ls_wR_factor_ref 0.1158
_reflns_Friedel_coverage 0.000
_reflns_number_gt 2458
_reflns_number_total 3861
_reflns_threshold_expression 'I > 2\s(I)'
_cod_data_source_file d1ob00416f2.cif
_cod_data_source_block 1024
_cod_depositor_comments 'Adding full bibliography for 7158020--7158024.cif.'
_cod_original_sg_symbol_H-M 'P 21/n'
_cod_database_code 7158021
_shelx_shelxl_version_number 2014/7
_shelx_space_group_comment
; 
The symmetry employed for this shelxl refinement is uniquely defined 
by the following loop, which should always be used as a source of 
symmetry information in preference to the above space-group names. 
They are only intended as comments. 
;
_shelx_estimated_absorpt_t_min 0.970
_shelx_estimated_absorpt_t_max 0.983

loop_
_space_group_symop_operation_xyz
'x, y, z'
'-x+1/2, y+1/2, -z+1/2'
'-x, -y, -z'
'x-1/2, -y-1/2, z-1/2'

loop_
_atom_site_label
_atom_site_type_symbol
_atom_site_fract_x
_atom_site_fract_y
_atom_site_fract_z
_atom_site_U_iso_or_equiv
_atom_site_adp_type
_atom_site_occupancy
_atom_site_site_symmetry_order
_atom_site_calc_flag
_atom_site_refinement_flags_posn
_atom_site_refinement_flags_adp
_atom_site_refinement_flags_occupancy
_atom_site_disorder_assembly
_atom_site_disorder_group
C1 C 0.9696(3) 0.44581(15) 0.3012(3) 0.0558(8) Uani 1 1 d . . . . .
H1 H 0.9059 0.4175 0.2546 0.067 Uiso 1 1 calc R U . . .
C2 C 0.9824(3) 0.51365(16) 0.2690(3) 0.0659(9) Uani 1 1 d . . . . .
H2 H 0.9278 0.5308 0.2012 0.079 Uiso 1 1 calc R U . . .
C3 C 1.0757(4) 0.55510(17) 0.3372(4) 0.0729(11) Uani 1 1 d . . . . .
H3 H 1.0843 0.6008 0.3161 0.087 Uiso 1 1 calc R U . . .
C4 C 1.1569(3) 0.52982(18) 0.4369(4) 0.0763(11) Uani 1 1 d . . . . .
H4 H 1.2206 0.5583 0.4830 0.092 Uiso 1 1 calc R U . . .
C5 C 1.1443(3) 0.46146(15) 0.4693(3) 0.0587(8) Uani 1 1 d . . . . .
H5 H 1.1997 0.4443 0.5367 0.070 Uiso 1 1 calc R U . . .
C6 C 1.0497(3) 0.41953(13) 0.4013(3) 0.0444(7) Uani 1 1 d . . . . .
C7 C 1.0311(3) 0.34722(13) 0.4409(2) 0.0546(8) Uani 1 1 d . . . . .
H7A H 1.1013 0.3370 0.5090 0.065 Uiso 1 1 calc R U . . .
H7B H 0.9517 0.3462 0.4602 0.065 Uiso 1 1 calc R U . . .
C8 C 1.1313(3) 0.28318(14) 0.3097(2) 0.0509(8) Uani 1 1 d . . . . .
H8A H 1.2112 0.2727 0.3685 0.061 Uiso 1 1 calc R U . . .
H8B H 1.1433 0.3248 0.2702 0.061 Uiso 1 1 calc R U . . .
C9 C 1.0907(3) 0.22276(13) 0.2289(2) 0.0450(7) Uani 1 1 d . . . . .
C10 C 1.1956(3) 0.17492(15) 0.2192(3) 0.0627(9) Uani 1 1 d . . . . .
H10A H 1.2492 0.1991 0.1833 0.094 Uiso 1 1 calc R U . . .
H10B H 1.1579 0.1350 0.1748 0.094 Uiso 1 1 calc R U . . .
H10C H 1.2468 0.1601 0.2931 0.094 Uiso 1 1 calc R U . . .
C11 C 0.9621(2) 0.19634(12) 0.2427(2) 0.0383(7) Uani 1 1 d . . . . .
C12 C 0.9342(2) 0.24407(12) 0.3271(2) 0.0379(6) Uani 1 1 d . . . . .
C13 C 0.9679(2) 0.23031(13) 0.1339(2) 0.0417(7) Uani 1 1 d . . . . .
H13 H 0.9606 0.1963 0.0737 0.050 Uiso 1 1 calc R U . . .
C14 C 0.9043(2) 0.29754(13) 0.0900(2) 0.0412(7) Uani 1 1 d . . . . .
C15 C 0.7782(3) 0.31159(14) 0.0855(2) 0.0476(7) Uani 1 1 d . . . . .
H15 H 0.7333 0.2793 0.1144 0.057 Uiso 1 1 calc R U . . .
C16 C 0.7187(3) 0.37235(16) 0.0391(3) 0.0617(9) Uani 1 1 d . . . . .
H16 H 0.6344 0.3811 0.0373 0.074 Uiso 1 1 calc R U . . .
C17 C 0.7832(4) 0.41980(17) -0.0044(3) 0.0704(10) Uani 1 1 d . . . . .
H17 H 0.7430 0.4611 -0.0351 0.085 Uiso 1 1 calc R U . . .
C18 C 0.9074(4) 0.40674(16) -0.0031(3) 0.0687(10) Uani 1 1 d . . . . .
H18 H 0.9506 0.4390 -0.0338 0.082 Uiso 1 1 calc R U . . .
C19 C 0.9682(3) 0.34576(15) 0.0439(2) 0.0555(8) Uani 1 1 d . . . . .
H19 H 1.0521 0.3370 0.0445 0.067 Uiso 1 1 calc R U . . .
C20 C 0.9387(2) 0.12016(14) 0.2413(3) 0.0463(7) Uani 1 1 d . . . . .
C21 C 0.8920(3) 0.02623(14) 0.3436(3) 0.0792(11) Uani 1 1 d . . . . .
H21A H 0.8160 0.0175 0.2811 0.119 Uiso 1 1 calc R U . . .
H21B H 0.8740 0.0177 0.4131 0.119 Uiso 1 1 calc R U . . .
H21C H 0.9600 -0.0041 0.3389 0.119 Uiso 1 1 calc R U . . .
C22 C 0.5941(3) 0.26900(13) 0.3004(3) 0.0446(7) Uani 1 1 d . . . . .
C23 C 0.5932(3) 0.31239(16) 0.3889(3) 0.0618(9) Uani 1 1 d . . . . .
H23 H 0.6515 0.3054 0.4605 0.074 Uiso 1 1 calc R U . . .
C24 C 0.5046(3) 0.36637(16) 0.3698(3) 0.0682(9) Uani 1 1 d . . . . .
H24 H 0.5048 0.3955 0.4295 0.082 Uiso 1 1 calc R U . . .
C25 C 0.4163(3) 0.37821(15) 0.2651(3) 0.0546(8) Uani 1 1 d . . . . .
C26 C 0.4178(3) 0.33364(16) 0.1791(3) 0.0600(8) Uani 1 1 d . . . . .
H26 H 0.3584 0.3400 0.1079 0.072 Uiso 1 1 calc R U . . .
C27 C 0.5059(3) 0.27942(16) 0.1961(3) 0.0553(8) Uani 1 1 d . . . . .
H27 H 0.5050 0.2501 0.1365 0.066 Uiso 1 1 calc R U . . .
C28 C 0.3228(3) 0.43810(15) 0.2466(3) 0.0797(11) Uani 1 1 d . . . . .
H28A H 0.3692 0.4813 0.2549 0.119 Uiso 1 1 calc R U . . .
H28B H 0.2774 0.4359 0.3011 0.119 Uiso 1 1 calc R U . . .
H28C H 0.2625 0.4353 0.1719 0.119 Uiso 1 1 calc R U . . .
N1 N 1.0259(2) 0.29276(10) 0.35783(19) 0.0436(6) Uani 1 1 d . . . . .
N2 N 0.8403(2) 0.24418(11) 0.37194(18) 0.0445(6) Uani 1 1 d . . . . .
O1 O 0.9336(2) 0.08282(10) 0.16255(19) 0.0672(6) Uani 1 1 d . . . . .
O2 O 0.93123(17) 0.09773(9) 0.34037(17) 0.0541(5) Uani 1 1 d . . . . .
O3 O 0.69309(16) 0.16833(9) 0.21590(15) 0.0483(5) Uani 1 1 d . . . . .
O4 O 0.69336(17) 0.15728(9) 0.41190(16) 0.0563(6) Uani 1 1 d . . . . .
S1 S 0.70863(6) 0.20080(4) 0.32339(6) 0.0444(2) Uani 1 1 d . . . . .

loop_
_atom_site_aniso_label
_atom_site_aniso_U_11
_atom_site_aniso_U_22
_atom_site_aniso_U_33
_atom_site_aniso_U_23
_atom_site_aniso_U_13
_atom_site_aniso_U_12
C1 0.057(2) 0.051(2) 0.058(2) -0.0003(17) 0.0153(18) -0.0097(15)
C2 0.073(2) 0.053(2) 0.078(3) 0.0143(19) 0.032(2) 0.0078(18)
C3 0.077(3) 0.044(2) 0.113(4) 0.000(2) 0.052(3) -0.004(2)
C4 0.065(2) 0.058(2) 0.107(3) -0.027(2) 0.029(2) -0.0241(19)
C5 0.0519(19) 0.055(2) 0.066(2) -0.0128(18) 0.0138(17) -0.0074(16)
C6 0.0499(17) 0.0413(16) 0.0449(19) -0.0045(15) 0.0188(16) -0.0053(14)
C7 0.076(2) 0.0455(17) 0.0415(19) -0.0048(15) 0.0167(17) -0.0126(15)
C8 0.0438(17) 0.0537(18) 0.058(2) 0.0087(16) 0.0193(16) -0.0042(14)
C9 0.0446(17) 0.0410(16) 0.054(2) 0.0041(14) 0.0221(16) 0.0005(13)
C10 0.0509(19) 0.066(2) 0.078(2) 0.0119(18) 0.0299(18) 0.0144(16)
C11 0.0384(15) 0.0362(15) 0.0414(17) 0.0011(13) 0.0141(13) -0.0005(12)
C12 0.0393(15) 0.0357(15) 0.0373(17) 0.0027(13) 0.0099(14) -0.0011(13)
C13 0.0465(17) 0.0425(16) 0.0412(18) -0.0021(14) 0.0209(15) 0.0016(13)
C14 0.0489(17) 0.0396(16) 0.0373(17) 0.0006(13) 0.0167(14) 0.0013(13)
C15 0.0507(18) 0.0482(18) 0.0446(19) 0.0033(15) 0.0159(15) 0.0044(14)
C16 0.065(2) 0.066(2) 0.052(2) 0.0053(18) 0.0155(18) 0.0163(18)
C17 0.097(3) 0.053(2) 0.059(2) 0.0142(17) 0.021(2) 0.025(2)
C18 0.101(3) 0.049(2) 0.061(2) 0.0110(17) 0.033(2) -0.0083(19)
C19 0.062(2) 0.0551(19) 0.056(2) 0.0045(16) 0.0283(17) -0.0023(16)
C20 0.0407(17) 0.0422(17) 0.057(2) 0.0022(17) 0.0173(16) 0.0017(13)
C21 0.081(2) 0.0463(19) 0.111(3) 0.022(2) 0.032(2) -0.0066(18)
C22 0.0433(17) 0.0480(17) 0.047(2) -0.0047(15) 0.0213(16) -0.0027(14)
C23 0.072(2) 0.064(2) 0.049(2) -0.0027(17) 0.0179(18) 0.0081(17)
C24 0.085(2) 0.057(2) 0.071(3) -0.0107(19) 0.037(2) 0.0074(19)
C25 0.0499(19) 0.0514(19) 0.069(3) 0.0074(18) 0.0287(19) -0.0007(15)
C26 0.0456(18) 0.074(2) 0.058(2) 0.0095(19) 0.0124(17) 0.0066(17)
C27 0.0479(18) 0.067(2) 0.053(2) -0.0081(17) 0.0181(18) -0.0035(16)
C28 0.078(2) 0.058(2) 0.115(3) 0.018(2) 0.047(2) 0.0087(18)
N1 0.0491(14) 0.0372(13) 0.0463(15) -0.0012(11) 0.0175(12) -0.0075(11)
N2 0.0414(13) 0.0517(14) 0.0424(15) -0.0087(11) 0.0160(12) -0.0075(11)
O1 0.0834(16) 0.0456(12) 0.0789(17) -0.0125(12) 0.0342(14) -0.0011(11)
O2 0.0578(12) 0.0401(11) 0.0638(15) 0.0122(10) 0.0182(11) -0.0045(9)
O3 0.0511(12) 0.0506(11) 0.0449(12) -0.0112(10) 0.0177(10) -0.0053(9)
O4 0.0581(13) 0.0624(13) 0.0556(14) 0.0127(10) 0.0282(11) -0.0055(10)
S1 0.0444(4) 0.0488(5) 0.0439(5) -0.0008(4) 0.0194(4) -0.0045(3)

loop_
_atom_type_symbol
_atom_type_description
_atom_type_scat_dispersion_real
_atom_type_scat_dispersion_imag
_atom_type_scat_source
C C 0.0033 0.0016 'International Tables Vol C Tables 4.2.6.8 and 6.1.1.4'
H H 0.0000 0.0000 'International Tables Vol C Tables 4.2.6.8 and 6.1.1.4'
N N 0.0061 0.0033 'International Tables Vol C Tables 4.2.6.8 and 6.1.1.4'
O O 0.0106 0.0060 'International Tables Vol C Tables 4.2.6.8 and 6.1.1.4'
S S 0.1246 0.1234 'International Tables Vol C Tables 4.2.6.8 and 6.1.1.4'

loop_
_geom_angle_atom_site_label_1
_geom_angle_atom_site_label_2
_geom_angle_atom_site_label_3
_geom_angle
_geom_angle_site_symmetry_1
_geom_angle_site_symmetry_3
_geom_angle_publ_flag
C6 C1 C2 121.0(3) . . ?
C6 C1 H1 119.5 . . ?
C2 C1 H1 119.5 . . ?
C3 C2 C1 119.5(3) . . ?
C3 C2 H2 120.2 . . ?
C1 C2 H2 120.2 . . ?
C2 C3 C4 120.4(3) . . ?
C2 C3 H3 119.8 . . ?
C4 C3 H3 119.8 . . ?
C3 C4 C5 120.1(3) . . ?
C3 C4 H4 119.9 . . ?
C5 C4 H4 119.9 . . ?
C6 C5 C4 119.8(3) . . ?
C6 C5 H5 120.1 . . ?
C4 C5 H5 120.1 . . ?
C5 C6 C1 119.1(3) . . ?
C5 C6 C7 119.4(3) . . ?
C1 C6 C7 121.4(3) . . ?
N1 C7 C6 114.0(2) . . ?
N1 C7 H7A 108.7 . . ?
C6 C7 H7A 108.7 . . ?
N1 C7 H7B 108.7 . . ?
C6 C7 H7B 108.7 . . ?
H7A C7 H7B 107.6 . . ?
N1 C8 C9 105.4(2) . . ?
N1 C8 H8A 110.7 . . ?
C9 C8 H8A 110.7 . . ?
N1 C8 H8B 110.7 . . ?
C9 C8 H8B 110.7 . . ?
H8A C8 H8B 108.8 . . ?
C13 C9 C10 121.0(2) . . ?
C13 C9 C8 117.3(2) . . ?
C10 C9 C8 116.8(2) . . ?
C13 C9 C11 59.96(17) . . ?
C10 C9 C11 123.2(2) . . ?
C8 C9 C11 105.3(2) . . ?
C9 C10 H10A 109.5 . . ?
C9 C10 H10B 109.5 . . ?
H10A C10 H10B 109.5 . . ?
C9 C10 H10C 109.5 . . ?
H10A C10 H10C 109.5 . . ?
H10B C10 H10C 109.5 . . ?
C20 C11 C12 122.7(2) . . ?
C20 C11 C13 117.8(2) . . ?
C12 C11 C13 115.9(2) . . ?
C20 C11 C9 118.6(2) . . ?
C12 C11 C9 105.5(2) . . ?
C13 C11 C9 58.08(16) . . ?
N2 C12 N1 119.5(2) . . ?
N2 C12 C11 131.1(2) . . ?
N1 C12 C11 109.4(2) . . ?
C14 C13 C9 125.2(2) . . ?
C14 C13 C11 123.7(2) . . ?
C9 C13 C11 61.96(17) . . ?
C14 C13 H13 112.4 . . ?
C9 C13 H13 112.4 . . ?
C11 C13 H13 112.4 . . ?
C15 C14 C19 118.3(2) . . ?
C15 C14 C13 121.8(2) . . ?
C19 C14 C13 119.7(2) . . ?
C16 C15 C14 121.1(3) . . ?
C16 C15 H15 119.5 . . ?
C14 C15 H15 119.5 . . ?
C17 C16 C15 120.0(3) . . ?
C17 C16 H16 120.0 . . ?
C15 C16 H16 120.0 . . ?
C16 C17 C18 120.2(3) . . ?
C16 C17 H17 119.9 . . ?
C18 C17 H17 119.9 . . ?
C17 C18 C19 120.1(3) . . ?
C17 C18 H18 120.0 . . ?
C19 C18 H18 120.0 . . ?
C18 C19 C14 120.2(3) . . ?
C18 C19 H19 119.9 . . ?
C14 C19 H19 119.9 . . ?
O1 C20 O2 124.2(3) . . ?
O1 C20 C11 124.2(3) . . ?
O2 C20 C11 111.6(3) . . ?
O2 C21 H21A 109.5 . . ?
O2 C21 H21B 109.5 . . ?
H21A C21 H21B 109.5 . . ?
O2 C21 H21C 109.5 . . ?
H21A C21 H21C 109.5 . . ?
H21B C21 H21C 109.5 . . ?
C27 C22 C23 119.4(3) . . ?
C27 C22 S1 120.9(2) . . ?
C23 C22 S1 119.7(2) . . ?
C22 C23 C24 119.4(3) . . ?
C22 C23 H23 120.3 . . ?
C24 C23 H23 120.3 . . ?
C25 C24 C23 122.0(3) . . ?
C25 C24 H24 119.0 . . ?
C23 C24 H24 119.0 . . ?
C26 C25 C24 117.4(3) . . ?
C26 C25 C28 121.8(3) . . ?
C24 C25 C28 120.8(3) . . ?
C25 C26 C27 121.6(3) . . ?
C25 C26 H26 119.2 . . ?
C27 C26 H26 119.2 . . ?
C22 C27 C26 120.2(3) . . ?
C22 C27 H27 119.9 . . ?
C26 C27 H27 119.9 . . ?
C25 C28 H28A 109.5 . . ?
C25 C28 H28B 109.5 . . ?
H28A C28 H28B 109.5 . . ?
C25 C28 H28C 109.5 . . ?
H28A C28 H28C 109.5 . . ?
H28B C28 H28C 109.5 . . ?
C12 N1 C7 124.4(2) . . ?
C12 N1 C8 114.1(2) . . ?
C7 N1 C8 121.2(2) . . ?
C12 N2 S1 124.41(19) . . ?
C20 O2 C21 116.0(2) . . ?
O4 S1 O3 117.07(11) . . ?
O4 S1 N2 108.51(12) . . ?
O3 S1 N2 114.00(10) . . ?
O4 S1 C22 108.02(12) . . ?
O3 S1 C22 107.31(13) . . ?
N2 S1 C22 100.46(12) . . ?

loop_
_geom_bond_atom_site_label_1
_geom_bond_atom_site_label_2
_geom_bond_distance
_geom_bond_site_symmetry_2
_geom_bond_publ_flag
C1 C6 1.378(4) . ?
C1 C2 1.384(4) . ?
C1 H1 0.9300 . ?
C2 C3 1.362(4) . ?
C2 H2 0.9300 . ?
C3 C4 1.371(5) . ?
C3 H3 0.9300 . ?
C4 C5 1.393(4) . ?
C4 H4 0.9300 . ?
C5 C6 1.374(4) . ?
C5 H5 0.9300 . ?
C6 C7 1.509(3) . ?
C7 N1 1.460(3) . ?
C7 H7A 0.9700 . ?
C7 H7B 0.9700 . ?
C8 N1 1.467(3) . ?
C8 C9 1.510(4) . ?
C8 H8A 0.9700 . ?
C8 H8B 0.9700 . ?
C9 C13 1.494(4) . ?
C9 C10 1.503(3) . ?
C9 C11 1.554(3) . ?
C10 H10A 0.9600 . ?
C10 H10B 0.9600 . ?
C10 H10C 0.9600 . ?
C11 C20 1.485(4) . ?
C11 C12 1.497(3) . ?
C11 C13 1.524(3) . ?
C12 N2 1.313(3) . ?
C12 N1 1.336(3) . ?
C13 C14 1.488(3) . ?
C13 H13 0.9800 . ?
C14 C15 1.387(3) . ?
C14 C19 1.388(3) . ?
C15 C16 1.373(4) . ?
C15 H15 0.9300 . ?
C16 C17 1.364(4) . ?
C16 H16 0.9300 . ?
C17 C18 1.375(4) . ?
C17 H17 0.9300 . ?
C18 C19 1.383(4) . ?
C18 H18 0.9300 . ?
C19 H19 0.9300 . ?
C20 O1 1.203(3) . ?
C20 O2 1.334(3) . ?
C21 O2 1.443(3) . ?
C21 H21A 0.9600 . ?
C21 H21B 0.9600 . ?
C21 H21C 0.9600 . ?
C22 C27 1.370(4) . ?
C22 C23 1.386(4) . ?
C22 S1 1.773(3) . ?
C23 C24 1.388(4) . ?
C23 H23 0.9300 . ?
C24 C25 1.379(4) . ?
C24 H24 0.9300 . ?
C25 C26 1.376(4) . ?
C25 C28 1.508(4) . ?
C26 C27 1.389(4) . ?
C26 H26 0.9300 . ?
C27 H27 0.9300 . ?
C28 H28A 0.9600 . ?
C28 H28B 0.9600 . ?
C28 H28C 0.9600 . ?
N2 S1 1.609(2) . ?
O3 S1 1.4393(18) . ?
O4 S1 1.4350(18) . ?

loop_
_geom_torsion_atom_site_label_1
_geom_torsion_atom_site_label_2
_geom_torsion_atom_site_label_3
_geom_torsion_atom_site_label_4
_geom_torsion
_geom_torsion_site_symmetry_1
_geom_torsion_site_symmetry_2
_geom_torsion_site_symmetry_3
_geom_torsion_site_symmetry_4
_geom_torsion_publ_flag
C6 C1 C2 C3 0.0(4) . . . . ?
C1 C2 C3 C4 0.4(5) . . . . ?
C2 C3 C4 C5 -0.3(5) . . . . ?
C3 C4 C5 C6 -0.3(5) . . . . ?
C4 C5 C6 C1 0.7(4) . . . . ?
C4 C5 C6 C7 -175.9(3) . . . . ?
C2 C1 C6 C5 -0.6(4) . . . . ?
C2 C1 C6 C7 176.0(2) . . . . ?
C5 C6 C7 N1 -130.1(3) . . . . ?
C1 C6 C7 N1 53.3(4) . . . . ?
N1 C8 C9 C13 59.5(3) . . . . ?
N1 C8 C9 C10 -145.1(2) . . . . ?
N1 C8 C9 C11 -4.3(3) . . . . ?
C13 C9 C11 C20 106.6(3) . . . . ?
C10 C9 C11 C20 -2.7(4) . . . . ?
C8 C9 C11 C20 -140.4(3) . . . . ?
C13 C9 C11 C12 -111.2(2) . . . . ?
C10 C9 C11 C12 139.4(3) . . . . ?
C8 C9 C11 C12 1.7(3) . . . . ?
C10 C9 C11 C13 -109.4(3) . . . . ?
C8 C9 C11 C13 113.0(2) . . . . ?
C20 C11 C12 N2 -37.5(4) . . . . ?
C13 C11 C12 N2 120.7(3) . . . . ?
C9 C11 C12 N2 -177.7(3) . . . . ?
C20 C11 C12 N1 141.9(2) . . . . ?
C13 C11 C12 N1 -59.9(3) . . . . ?
C9 C11 C12 N1 1.7(3) . . . . ?
C10 C9 C13 C14 -133.8(3) . . . . ?
C8 C9 C13 C14 20.6(3) . . . . ?
C11 C9 C13 C14 113.2(3) . . . . ?
C10 C9 C13 C11 113.1(3) . . . . ?
C8 C9 C13 C11 -92.6(2) . . . . ?
C20 C11 C13 C14 136.5(3) . . . . ?
C12 C11 C13 C14 -22.8(4) . . . . ?
C9 C11 C13 C14 -115.5(3) . . . . ?
C20 C11 C13 C9 -108.0(2) . . . . ?
C12 C11 C13 C9 92.7(2) . . . . ?
C9 C13 C14 C15 -123.4(3) . . . . ?
C11 C13 C14 C15 -46.2(4) . . . . ?
C9 C13 C14 C19 61.8(4) . . . . ?
C11 C13 C14 C19 139.1(3) . . . . ?
C19 C14 C15 C16 -1.6(4) . . . . ?
C13 C14 C15 C16 -176.4(3) . . . . ?
C14 C15 C16 C17 0.6(5) . . . . ?
C15 C16 C17 C18 0.7(5) . . . . ?
C16 C17 C18 C19 -0.9(5) . . . . ?
C17 C18 C19 C14 -0.1(5) . . . . ?
C15 C14 C19 C18 1.3(4) . . . . ?
C13 C14 C19 C18 176.3(3) . . . . ?
C12 C11 C20 O1 163.5(3) . . . . ?
C13 C11 C20 O1 5.7(4) . . . . ?
C9 C11 C20 O1 -61.1(4) . . . . ?
C12 C11 C20 O2 -19.9(3) . . . . ?
C13 C11 C20 O2 -177.7(2) . . . . ?
C9 C11 C20 O2 115.5(3) . . . . ?
C27 C22 C23 C24 -1.2(4) . . . . ?
S1 C22 C23 C24 178.9(2) . . . . ?
C22 C23 C24 C25 0.3(5) . . . . ?
C23 C24 C25 C26 0.7(4) . . . . ?
C23 C24 C25 C28 -178.9(3) . . . . ?
C24 C25 C26 C27 -1.0(4) . . . . ?
C28 C25 C26 C27 178.6(3) . . . . ?
C23 C22 C27 C26 1.0(4) . . . . ?
S1 C22 C27 C26 -179.2(2) . . . . ?
C25 C26 C27 C22 0.1(4) . . . . ?
N2 C12 N1 C7 0.8(4) . . . . ?
C11 C12 N1 C7 -178.6(2) . . . . ?
N2 C12 N1 C8 174.7(2) . . . . ?
C11 C12 N1 C8 -4.8(3) . . . . ?
C6 C7 N1 C12 -130.2(3) . . . . ?
C6 C7 N1 C8 56.4(3) . . . . ?
C9 C8 N1 C12 5.8(3) . . . . ?
C9 C8 N1 C7 179.9(2) . . . . ?
N1 C12 N2 S1 165.35(19) . . . . ?
C11 C12 N2 S1 -15.3(4) . . . . ?
O1 C20 O2 C21 -11.2(4) . . . . ?
C11 C20 O2 C21 172.2(2) . . . . ?
C12 N2 S1 O4 124.3(2) . . . . ?
C12 N2 S1 O3 -8.1(3) . . . . ?
C12 N2 S1 C22 -122.5(2) . . . . ?
C27 C22 S1 O4 -122.6(2) . . . . ?
C23 C22 S1 O4 57.2(2) . . . . ?
C27 C22 S1 O3 4.4(3) . . . . ?
C23 C22 S1 O3 -175.7(2) . . . . ?
C27 C22 S1 N2 123.8(2) . . . . ?
C23 C22 S1 N2 -56.3(2) . . . . ?
